data_4318029
loop_
_publ_author_name
'Jean-Pierre Costes'
'Juan Modesto Clemente-Juan'
'Fran\,coise Dahan'
'Fr\'ed\'eric Dumestre'
'Jean-Pierre Tuchagues'

_publ_contact_author
;
        Dr Jean-Pierre Costes
        Laboratoire de Chimie de Coordination du CNRS
        205 Route de Narbonne
        31077 Toulouse Cedex 4
        France
;
_publ_contact_author_email costes@lcc-toulouse.fr
_publ_contact_author_fax '(33) 0561553003'
_publ_contact_author_phone '(33) 0561333152'
_publ_section_title
;
 Dinuclear (FeII, GdIII) Complexes Deriving from Hexadentate Schiff Bases:
 Synthesis, Structure, and M\"ossbauer and Magnetic Properties
;
_journal_name_full 'Inorganic Chemistry'
_journal_page_first 2886
_journal_page_last 2891
_journal_paper_doi 10.1021/ic0112793
_journal_volume 41
_journal_year 2002
_chemical_formula_sum 'C24 H36 Fe Gd N5 O16'
_chemical_formula_weight 863.68
_chemical_name_systematic
;
  ?
;
_space_group_IT_number 29
_symmetry_cell_setting orthorhombic
_symmetry_space_group_name_Hall 'P 2c -2ac'
_symmetry_space_group_name_H-M 'P c a 21'
_atom_sites_solution_hydrogens geom
_atom_sites_solution_primary direct
_atom_sites_solution_secondary difmap
_audit_creation_method SHELXL-97
_cell_angle_alpha 90.00
_cell_angle_beta 90.00
_cell_angle_gamma 90.00
_cell_formula_units_Z 4
_cell_length_a 22.141(3)
_cell_length_b 9.4159(16)
_cell_length_c 15.2075(17)
_cell_measurement_temperature 160(2)
_cell_volume 3170.4(8)
_computing_cell_refinement 'STOE-IPDS software (Stoe, 2.93, 1997)'
_computing_data_collection 'STOE-IPDS software (Stoe, 2.93, 1997)'
_computing_data_reduction 'XRED (Stoe, 1.08, 1996)'
_computing_molecular_graphics 'ZORTEP (Zsolnai, 1996)'
_computing_structure_refinement 'SHELXL-97 (Sheldrick, 1997)'
_computing_structure_solution 'SHELXS-97 (Sheldrick, 1990)'
_diffrn_ambient_temperature 160(2)
_diffrn_measured_fraction_theta_full 0.982
_diffrn_measured_fraction_theta_max 0.982
_diffrn_measurement_device_type STOE-IPDS
_diffrn_measurement_method 'Imaging Plate Detector System'
_diffrn_radiation_monochromator graphite
_diffrn_radiation_source 'fine-focus sealed tube'
_diffrn_radiation_type MoK\a
_diffrn_radiation_wavelength 0.71073
_diffrn_reflns_av_R_equivalents 0.0559
_diffrn_reflns_av_sigmaI/netI 0.0315
_diffrn_reflns_limit_h_max 25
_diffrn_reflns_limit_h_min -25
_diffrn_reflns_limit_k_max 10
_diffrn_reflns_limit_k_min -10
_diffrn_reflns_limit_l_max 17
_diffrn_reflns_limit_l_min -17
_diffrn_reflns_number 22390
_diffrn_reflns_theta_full 24.28
_diffrn_reflns_theta_max 24.28
_diffrn_reflns_theta_min 1.84
_exptl_absorpt_coefficient_mu 2.612
_exptl_absorpt_correction_T_max 0.6831
_exptl_absorpt_correction_T_min 0.3150
_exptl_absorpt_correction_type numerical
_exptl_absorpt_process_details 'X-SHAPE (Stoe & Cie, 1996)'
_exptl_crystal_colour Light-green
_exptl_crystal_density_diffrn 1.809
_exptl_crystal_density_method 'not measured'
_exptl_crystal_description Parallelepiped
_exptl_crystal_F_000 1732
_exptl_crystal_size_max 0.50
_exptl_crystal_size_mid 0.45
_exptl_crystal_size_min 0.20
_refine_diff_density_max 0.940
_refine_diff_density_min -0.479
_refine_diff_density_rms 0.081
_refine_ls_abs_structure_details 'Flack H D (1983), Acta Cryst. A39, 876-881'
_refine_ls_abs_structure_Flack 0.022(12)
_refine_ls_extinction_method none
_refine_ls_goodness_of_fit_ref 1.046
_refine_ls_hydrogen_treatment mixed
_refine_ls_matrix_type full
_refine_ls_number_parameters 426
_refine_ls_number_reflns 5008
_refine_ls_number_restraints 1
_refine_ls_restrained_S_all 1.046
_refine_ls_R_factor_all 0.0305
_refine_ls_R_factor_gt 0.0278
_refine_ls_shift/su_max 0.106
_refine_ls_shift/su_mean 0.002
_refine_ls_structure_factor_coef Fsqd
_refine_ls_weighting_details 'w=1/[\s^2^(Fo^2^)+(0.0387P)^2^+3.6510P] where P=(Fo^2^+2Fc^2^)/3'
_refine_ls_weighting_scheme calc
_refine_ls_wR_factor_gt 0.0687
_refine_ls_wR_factor_ref 0.0703
_reflns_number_gt 4612
_reflns_number_total 5008
_reflns_threshold_expression >2sigma(I)
_cod_data_source_file ic0112793_1.cif
_cod_data_source_block (1)
_cod_depositor_comments
;
The following automatic conversions were performed:

'_symmetry_cell_setting' value 'Orthorhombic' changed to
'orthorhombic' according to the built-in table from CIF Core
dictionary named 'cif_core.dic' version 2.4.1 from
2010-06-29.

'_exptl_absorpt_correction_type' value 'Numerical'
changed to 'numerical' according to the built-in table from CIF Core
dictionary named 'cif_core.dic' version 2.4.1 from 2010-06-29.

Automatic conversion script
Id: cif_fix_values 1646 2011-03-28 12:23:43Z adriana 

The following automatic conversions were performed:

'_refine_ls_weighting_scheme' value 'calc
w=1/[\s^2^(Fo^2^)+(0.0387P)^2^+3.6510P] where P=(Fo^2^+2Fc^2^)/3' was
changed to 'calc'. New tag '_refine_ls_weighting_details' was
created. The value of the new tag was set to
'w=1/[\s^2^(Fo^2^)+(0.0387P)^2^+3.6510P] where P=(Fo^2^+2Fc^2^)/3'.

Automatic conversion script
Id: cif_fix_values 3143 2015-03-26 13:38:13Z robertas 
;
_cod_original_cell_volume 3170.4(7)
_cod_database_code 4318029

loop_
_symmetry_equiv_pos_as_xyz
'x, y, z'
'-x, -y, z+1/2'
'-x+1/2, y, z+1/2'
'x+1/2, -y, z'

loop_
_atom_site_label
_atom_site_type_symbol
_atom_site_fract_x
_atom_site_fract_y
_atom_site_fract_z
_atom_site_U_iso_or_equiv
_atom_site_adp_type
_atom_site_occupancy
_atom_site_calc_flag
_atom_site_refinement_flags
_atom_site_disorder_assembly
_atom_site_disorder_group
Gd Gd 0.086012(8) 0.241705(19) 0.60284(3) 0.02079(8) Uani 1 d . . .
Fe Fe 0.24352(2) 0.27866(6) 0.60803(6) 0.02100(14) Uani 1 d . . .
O1 O 0.17976(13) 0.1305(3) 0.5812(2) 0.0230(8) Uani 1 d . . .
C1 C 0.1868(2) 0.0047(5) 0.5425(3) 0.0198(10) Uani 1 d . . .
C2 C 0.1354(2) -0.0836(5) 0.5362(4) 0.0254(11) Uani 1 d . . .
C3 C 0.1376(3) -0.2159(6) 0.4983(4) 0.0331(13) Uani 1 d . . .
H3 H 0.1024 -0.2735 0.4954 0.036 Uiso 1 calc R . .
C4 C 0.1910(4) -0.2635(7) 0.4649(5) 0.039(2) Uani 1 d . . .
H4 H 0.1933 -0.3556 0.4397 0.043 Uiso 1 calc R . .
C5 C 0.2424(3) -0.1780(5) 0.4672(4) 0.0333(12) Uani 1 d . . .
H5 H 0.2792 -0.2123 0.4431 0.037 Uiso 1 calc R . .
C6 C 0.2405(2) -0.0424(5) 0.5048(3) 0.0214(10) Uani 1 d . . .
C7 C 0.2947(2) 0.0420(5) 0.4992(3) 0.0242(11) Uani 1 d . . .
H7 H 0.3279 -0.0002 0.4694 0.027 Uiso 1 calc R . .
O3 O 0.08404(12) -0.0222(4) 0.5718(2) 0.0279(8) Uani 1 d . . .
C20 C 0.0287(2) -0.1046(6) 0.5657(4) 0.0369(13) Uani 1 d . . .
H20A H -0.0045 -0.0518 0.5931 0.041 Uiso 1 calc R . .
H20B H 0.0341 -0.1955 0.5961 0.041 Uiso 1 calc R . .
H20C H 0.0192 -0.1221 0.5037 0.041 Uiso 1 calc R . .
N1 N 0.30344(17) 0.1669(4) 0.5298(3) 0.0262(9) Uani 1 d . . .
C8 C 0.3629(2) 0.2307(5) 0.5112(4) 0.0319(13) Uani 1 d . . .
H8A H 0.3812 0.1800 0.4608 0.035 Uiso 1 calc R . .
H8B H 0.3894 0.2155 0.5628 0.035 Uiso 1 calc R . .
C9 C 0.3617(2) 0.3889(6) 0.4903(4) 0.0323(12) Uani 1 d . . .
C10 C 0.3502(2) 0.4796(6) 0.5725(4) 0.0374(14) Uani 1 d . . .
H10A H 0.3778 0.4478 0.6197 0.041 Uiso 1 calc R . .
H10B H 0.3602 0.5796 0.5587 0.041 Uiso 1 calc R . .
C18 C 0.4262(2) 0.4236(7) 0.4597(5) 0.0484(17) Uani 1 d . . .
H18A H 0.4289 0.5248 0.4450 0.053 Uiso 1 calc R . .
H18B H 0.4360 0.3667 0.4076 0.053 Uiso 1 calc R . .
H18C H 0.4548 0.4015 0.5069 0.053 Uiso 1 calc R . .
C19 C 0.3186(3) 0.4243(6) 0.4168(4) 0.0411(14) Uani 1 d . . .
H19A H 0.3192 0.5269 0.4060 0.045 Uiso 1 calc R . .
H19B H 0.2777 0.3950 0.4333 0.045 Uiso 1 calc R . .
H19C H 0.3309 0.3741 0.3633 0.045 Uiso 1 calc R . .
O2 O 0.16762(13) 0.3847(3) 0.6412(2) 0.0254(8) Uani 1 d . . .
C11 C 0.16175(19) 0.5135(5) 0.6767(3) 0.0209(10) Uani 1 d . . .
C12 C 0.1060(2) 0.5510(5) 0.7119(3) 0.0244(10) Uani 1 d . . .
C13 C 0.0979(2) 0.6811(6) 0.7537(3) 0.0292(11) Uani 1 d . . .
H13 H 0.0602 0.7034 0.7799 0.032 Uiso 1 calc R . .
C14 C 0.1445(3) 0.7774(6) 0.7572(4) 0.0354(14) Uani 1 d . . .
H14 H 0.1386 0.8668 0.7849 0.039 Uiso 1 calc R . .
C15 C 0.2005(3) 0.7446(6) 0.7203(5) 0.0265(16) Uani 1 d . . .
H15 H 0.2328 0.8109 0.7230 0.029 Uiso 1 calc R . .
C16 C 0.2087(2) 0.6113(5) 0.6786(3) 0.0247(11) Uani 1 d . . .
C17 C 0.2679(2) 0.5897(5) 0.6383(3) 0.0292(12) Uani 1 d . . .
H17 H 0.2941 0.6695 0.6363 0.032 Uiso 1 calc R . .
N2 N 0.28790(15) 0.4736(4) 0.6055(3) 0.0255(8) Uani 1 d . . .
O4 O 0.06261(16) 0.4480(4) 0.7043(3) 0.0300(9) Uani 1 d . . .
C21 C 0.0028(2) 0.4853(7) 0.7334(4) 0.0393(14) Uani 1 d . . .
H21A H -0.0243 0.4040 0.7251 0.043 Uiso 1 calc R . .
H21B H -0.0121 0.5661 0.6989 0.043 Uiso 1 calc R . .
H21C H 0.0039 0.5111 0.7958 0.043 Uiso 1 calc R . .
O5 O 0.28509(19) 0.2150(5) 0.7222(3) 0.0465(11) Uani 1 d . . .
H5A H 0.3216 0.2358 0.7303 0.051 Uiso 1 calc R . .
C22 C 0.2636(3) 0.1354(8) 0.7945(5) 0.0513(17) Uani 1 d . . .
H22A H 0.2962 0.1229 0.8374 0.056 Uiso 1 calc R . .
H22B H 0.2498 0.0421 0.7741 0.056 Uiso 1 calc R . .
H22C H 0.2299 0.1858 0.8222 0.056 Uiso 1 calc R . .
O6 O 0.06678(17) 0.4574(4) 0.5156(3) 0.0348(10) Uani 1 d . . .
O7 O 0.13127(16) 0.3138(5) 0.4584(3) 0.0364(9) Uani 1 d . . .
N3 N 0.0991(2) 0.4237(5) 0.4498(3) 0.0336(11) Uani 1 d . . .
O8 O 0.0993(2) 0.4930(5) 0.3827(3) 0.0534(12) Uani 1 d . . .
O9 O -0.02711(16) 0.2608(4) 0.5840(3) 0.0368(11) Uani 1 d . . .
O10 O 0.01804(18) 0.1840(5) 0.4704(3) 0.0385(11) Uani 1 d . . .
N4 N -0.03067(18) 0.2156(5) 0.5060(3) 0.0299(10) Uani 1 d . . .
O11 O -0.07849(17) 0.2026(5) 0.4681(3) 0.0443(10) Uani 1 d . . .
O12 O 0.11629(15) 0.1566(4) 0.7528(3) 0.0327(9) Uani 1 d . . .
O13 O 0.02262(16) 0.1385(5) 0.7207(3) 0.0346(10) Uani 1 d . . .
N5 N 0.0642(2) 0.1196(5) 0.7769(3) 0.0299(10) Uani 1 d . . .
O14 O 0.05353(19) 0.0725(5) 0.8479(3) 0.0470(10) Uani 1 d . . .
O15 O 0.3993(2) 0.1224(6) 0.7093(4) 0.0670(14) Uani 1 d . . .
H15A H 0.3989 0.0360 0.6955 0.074 Uiso 1 calc R . .
C23 C 0.4301(3) 0.1395(8) 0.7870(5) 0.0505(16) Uani 1 d . . .
H23A H 0.4735 0.1297 0.7763 0.056 Uiso 1 calc R . .
H23B H 0.4170 0.0669 0.8291 0.056 Uiso 1 calc R . .
H23C H 0.4217 0.2340 0.8110 0.056 Uiso 1 calc R . .
O16 O 0.3740(2) -0.1520(6) 0.6810(3) 0.0593(12) Uani 1 d . . .
H16 H 0.3964 -0.1979 0.6467 0.065 Uiso 1 calc R . .
C24 C 0.3743(4) -0.2174(8) 0.7650(5) 0.0566(19) Uani 1 d . . .
H24A H 0.4159 -0.2237 0.7866 0.062 Uiso 1 calc R . .
H24B H 0.3571 -0.3130 0.7604 0.062 Uiso 1 calc R . .
H24C H 0.3502 -0.1606 0.8059 0.062 Uiso 1 calc R . .

loop_
_atom_site_aniso_label
_atom_site_aniso_U_11
_atom_site_aniso_U_22
_atom_site_aniso_U_33
_atom_site_aniso_U_23
_atom_site_aniso_U_13
_atom_site_aniso_U_12
Gd 0.01807(12) 0.02011(11) 0.02419(12) -0.00181(16) 0.00015(15) 0.00036(7)
Fe 0.0189(3) 0.0205(3) 0.0236(3) -0.0032(5) 0.0021(4) -0.0008(2)
O1 0.0224(14) 0.0194(15) 0.027(2) -0.0065(13) 0.0003(13) -0.0001(12)
C1 0.024(2) 0.015(2) 0.020(3) -0.001(2) -0.0008(19) 0.0007(18)
C2 0.027(2) 0.023(3) 0.026(3) -0.001(2) 0.001(2) 0.006(2)
C3 0.034(3) 0.025(3) 0.041(4) -0.006(3) -0.003(3) -0.004(2)
C4 0.054(5) 0.024(4) 0.039(4) -0.012(3) -0.010(3) -0.003(3)
C5 0.043(3) 0.022(3) 0.035(3) -0.001(2) 0.000(3) 0.006(2)
C6 0.026(2) 0.017(2) 0.021(3) -0.0010(18) 0.001(2) 0.0004(19)
C7 0.025(2) 0.022(3) 0.026(3) -0.004(2) 0.003(2) 0.0026(19)
O3 0.0191(16) 0.0238(18) 0.041(2) -0.0048(14) 0.0014(13) -0.0043(13)
C20 0.024(2) 0.026(3) 0.061(4) -0.002(2) -0.004(2) -0.015(2)
N1 0.024(2) 0.026(2) 0.028(2) 0.0013(19) 0.0061(18) 0.0035(17)
C8 0.019(2) 0.030(3) 0.047(4) 0.000(2) 0.011(2) -0.0002(19)
C9 0.031(3) 0.028(3) 0.038(3) -0.005(2) 0.010(2) -0.010(2)
C10 0.024(2) 0.039(3) 0.049(4) -0.016(2) 0.010(2) -0.012(2)
C18 0.033(3) 0.040(3) 0.073(5) -0.012(3) 0.024(3) -0.013(3)
C19 0.053(3) 0.032(3) 0.038(3) 0.004(2) 0.015(3) 0.000(3)
O2 0.0208(16) 0.0215(17) 0.034(2) -0.0043(14) 0.0014(14) -0.0014(13)
C11 0.028(3) 0.016(2) 0.018(3) -0.0043(18) -0.0040(19) 0.0056(19)
C12 0.028(2) 0.022(3) 0.023(3) -0.004(2) -0.005(2) 0.004(2)
C13 0.034(3) 0.031(3) 0.022(3) -0.009(2) -0.003(2) 0.014(2)
C14 0.039(3) 0.028(3) 0.040(4) -0.014(3) -0.004(3) 0.013(2)
C15 0.021(3) 0.024(4) 0.034(4) -0.012(2) -0.004(3) 0.001(2)
C16 0.030(2) 0.024(2) 0.020(3) -0.004(2) -0.003(2) 0.002(2)
C17 0.031(3) 0.027(3) 0.029(3) -0.001(2) -0.003(2) -0.008(2)
N2 0.0222(16) 0.0307(19) 0.024(2) -0.006(3) 0.003(2) -0.0034(14)
O4 0.023(2) 0.029(2) 0.038(2) -0.0093(18) 0.0040(18) 0.0004(16)
C21 0.027(3) 0.042(3) 0.049(4) -0.012(3) 0.003(3) 0.005(2)
O5 0.031(2) 0.073(3) 0.035(3) 0.018(2) -0.0066(19) -0.004(2)
C22 0.041(3) 0.066(4) 0.047(4) 0.019(3) 0.005(3) 0.002(3)
O6 0.028(2) 0.025(2) 0.051(3) 0.0076(19) -0.004(2) 0.0023(17)
O7 0.0299(19) 0.045(2) 0.034(2) 0.0018(19) 0.0036(17) -0.0003(18)
N3 0.036(2) 0.030(2) 0.035(3) 0.006(2) -0.014(2) -0.015(2)
O8 0.071(3) 0.046(3) 0.042(3) 0.022(2) -0.018(2) -0.024(2)
O9 0.0271(18) 0.055(2) 0.029(3) 0.0015(16) -0.0084(16) -0.0019(15)
O10 0.034(2) 0.041(3) 0.041(2) -0.0121(19) -0.0017(19) -0.0035(18)
N4 0.020(2) 0.026(2) 0.044(3) 0.007(2) -0.004(2) -0.0002(18)
O11 0.033(2) 0.046(2) 0.053(3) -0.005(2) -0.024(2) -0.0001(18)
O12 0.0238(19) 0.035(2) 0.039(2) 0.0001(17) -0.0027(16) -0.0049(15)
O13 0.0242(19) 0.049(3) 0.031(2) 0.0084(18) -0.0004(17) 0.0042(17)
N5 0.038(3) 0.028(2) 0.025(3) 0.0016(19) 0.001(2) -0.0039(19)
O14 0.054(3) 0.056(3) 0.031(2) 0.011(2) -0.002(2) -0.017(2)
O15 0.063(3) 0.075(4) 0.063(3) -0.004(3) 0.003(3) 0.007(3)
C23 0.047(3) 0.051(4) 0.054(4) -0.005(3) -0.009(3) 0.003(3)
O16 0.063(3) 0.064(3) 0.051(3) -0.001(2) 0.013(2) -0.003(2)
C24 0.056(4) 0.074(5) 0.039(4) 0.016(3) 0.005(3) 0.012(4)

loop_
_atom_type_symbol
_atom_type_description
_atom_type_scat_dispersion_real
_atom_type_scat_dispersion_imag
_atom_type_scat_source
C C 0.0033 0.0016 'International Tables Vol C Tables 4.2.6.8 and 6.1.1.4'
H H 0.0000 0.0000 'International Tables Vol C Tables 4.2.6.8 and 6.1.1.4'
N N 0.0061 0.0033 'International Tables Vol C Tables 4.2.6.8 and 6.1.1.4'
O O 0.0106 0.0060 'International Tables Vol C Tables 4.2.6.8 and 6.1.1.4'
Fe Fe 0.3463 0.8444 'International Tables Vol C Tables 4.2.6.8 and 6.1.1.4'
Gd Gd -0.1653 3.9035 'International Tables Vol C Tables 4.2.6.8 and 6.1.1.4'

loop_
_geom_angle_atom_site_label_1
_geom_angle_atom_site_label_2
_geom_angle_atom_site_label_3
_geom_angle
_geom_angle_site_symmetry_1
_geom_angle_site_symmetry_3
_geom_angle_publ_flag
O2 Gd O1 66.86(11) . . ?
O2 Gd O6 77.99(13) . . ?
O1 Gd O6 116.42(13) . . ?
O2 Gd O13 119.08(13) . . ?
O1 Gd O13 115.32(12) . . ?
O6 Gd O13 128.01(13) . . ?
O2 Gd O7 75.67(13) . . ?
O1 Gd O7 69.19(12) . . ?
O6 Gd O7 51.25(14) . . ?
O13 Gd O7 165.25(13) . . ?
O2 Gd O12 75.52(12) . . ?
O1 Gd O12 75.44(11) . . ?
O6 Gd O12 143.09(14) . . ?
O13 Gd O12 50.79(11) . . ?
O7 Gd O12 140.88(12) . . ?
O2 Gd O9 139.15(11) . . ?
O1 Gd O9 153.11(11) . . ?
O6 Gd O9 73.08(12) . . ?
O13 Gd O9 63.14(12) . . ?
O7 Gd O9 106.11(12) . . ?
O12 Gd O9 113.00(12) . . ?
O2 Gd O3 128.93(10) . . ?
O1 Gd O3 63.32(10) . . ?
O6 Gd O3 134.95(13) . . ?
O13 Gd O3 74.91(13) . . ?
O7 Gd O3 96.28(13) . . ?
O12 Gd O3 81.96(12) . . ?
O9 Gd O3 91.82(10) . . ?
O2 Gd O4 64.08(11) . . ?
O1 Gd O4 127.44(11) . . ?
O6 Gd O4 70.18(12) . . ?
O13 Gd O4 75.17(14) . . ?
O7 Gd O4 114.06(13) . . ?
O12 Gd O4 75.29(13) . . ?
O9 Gd O4 79.15(12) . . ?
O3 Gd O4 149.64(13) . . ?
O2 Gd O10 140.57(14) . . ?
O1 Gd O10 108.25(12) . . ?
O6 Gd O10 69.59(14) . . ?
O13 Gd O10 98.76(12) . . ?
O7 Gd O10 66.75(13) . . ?
O12 Gd O10 143.19(13) . . ?
O9 Gd O10 49.19(13) . . ?
O3 Gd O10 68.67(13) . . ?
O4 Gd O10 121.27(13) . . ?
O2 Fe O1 79.10(12) . . ?
O2 Fe O5 107.84(18) . . ?
O1 Fe O5 106.34(16) . . ?
O2 Fe N1 158.22(17) . . ?
O1 Fe N1 88.90(14) . . ?
O5 Fe N1 92.9(2) . . ?
O2 Fe N2 87.78(13) . . ?
O1 Fe N2 158.74(15) . . ?
O5 Fe N2 93.53(19) . . ?
N1 Fe N2 97.75(16) . . ?
O2 Fe Gd 39.34(9) . . ?
O1 Fe Gd 40.01(8) . . ?
O5 Fe Gd 115.83(12) . . ?
N1 Fe Gd 125.05(12) . . ?
N2 Fe Gd 123.81(9) . . ?
C1 O1 Fe 128.3(3) . . ?
C1 O1 Gd 124.2(3) . . ?
Fe O1 Gd 106.29(13) . . ?
O1 C1 C6 124.3(4) . . ?
O1 C1 C2 117.4(4) . . ?
C6 C1 C2 118.2(4) . . ?
C3 C2 O3 124.9(5) . . ?
C3 C2 C1 122.3(5) . . ?
O3 C2 C1 112.9(4) . . ?
C4 C3 C2 119.0(6) . . ?
C4 C3 H3 120.5 . . ?
C2 C3 H3 120.5 . . ?
C3 C4 C5 120.6(6) . . ?
C3 C4 H4 119.7 . . ?
C5 C4 H4 119.7 . . ?
C4 C5 C6 120.8(5) . . ?
C4 C5 H5 119.6 . . ?
C6 C5 H5 119.6 . . ?
C1 C6 C5 118.9(4) . . ?
C1 C6 C7 124.1(4) . . ?
C5 C6 C7 117.0(4) . . ?
N1 C7 C6 127.6(4) . . ?
N1 C7 H7 116.2 . . ?
C6 C7 H7 116.2 . . ?
C2 O3 C20 116.3(4) . . ?
C2 O3 Gd 118.0(3) . . ?
C20 O3 Gd 123.4(3) . . ?
O3 C20 H20A 109.5 . . ?
O3 C20 H20B 109.5 . . ?
H20A C20 H20B 109.5 . . ?
O3 C20 H20C 109.5 . . ?
H20A C20 H20C 109.5 . . ?
H20B C20 H20C 109.5 . . ?
C7 N1 C8 116.1(4) . . ?
C7 N1 Fe 125.4(3) . . ?
C8 N1 Fe 118.4(3) . . ?
N1 C8 C9 115.0(4) . . ?
N1 C8 H8A 108.5 . . ?
C9 C8 H8A 108.5 . . ?
N1 C8 H8B 108.5 . . ?
C9 C8 H8B 108.5 . . ?
H8A C8 H8B 107.5 . . ?
C19 C9 C8 112.5(5) . . ?
C19 C9 C10 112.0(5) . . ?
C8 C9 C10 112.2(5) . . ?
C19 C9 C18 108.5(5) . . ?
C8 C9 C18 104.8(5) . . ?
C10 C9 C18 106.4(4) . . ?
N2 C10 C9 114.4(4) . . ?
N2 C10 H10A 108.7 . . ?
C9 C10 H10A 108.7 . . ?
N2 C10 H10B 108.7 . . ?
C9 C10 H10B 108.7 . . ?
H10A C10 H10B 107.6 . . ?
C9 C18 H18A 109.5 . . ?
C9 C18 H18B 109.5 . . ?
H18A C18 H18B 109.5 . . ?
C9 C18 H18C 109.5 . . ?
H18A C18 H18C 109.5 . . ?
H18B C18 H18C 109.5 . . ?
C9 C19 H19A 109.5 . . ?
C9 C19 H19B 109.5 . . ?
H19A C19 H19B 109.5 . . ?
C9 C19 H19C 109.5 . . ?
H19A C19 H19C 109.5 . . ?
H19B C19 H19C 109.5 . . ?
C11 O2 Fe 129.2(3) . . ?
C11 O2 Gd 123.5(3) . . ?
Fe O2 Gd 107.30(14) . . ?
O2 C11 C16 122.5(4) . . ?
O2 C11 C12 118.2(4) . . ?
C16 C11 C12 119.2(4) . . ?
O4 C12 C11 114.2(4) . . ?
O4 C12 C13 124.9(4) . . ?
C11 C12 C13 120.8(5) . . ?
C14 C13 C12 120.2(5) . . ?
C14 C13 H13 119.9 . . ?
C12 C13 H13 119.9 . . ?
C13 C14 C15 120.3(5) . . ?
C13 C14 H14 119.9 . . ?
C15 C14 H14 119.9 . . ?
C14 C15 C16 119.4(5) . . ?
C14 C15 H15 120.3 . . ?
C16 C15 H15 120.3 . . ?
C11 C16 C15 120.0(5) . . ?
C11 C16 C17 124.8(4) . . ?
C15 C16 C17 115.2(5) . . ?
N2 C17 C16 126.3(4) . . ?
N2 C17 H17 116.8 . . ?
C16 C17 H17 116.8 . . ?
C17 N2 C10 115.2(4) . . ?
C17 N2 Fe 125.6(3) . . ?
C10 N2 Fe 118.9(3) . . ?
C12 O4 C21 116.5(4) . . ?
C12 O4 Gd 116.8(3) . . ?
C21 O4 Gd 124.2(3) . . ?
O4 C21 H21A 109.5 . . ?
O4 C21 H21B 109.5 . . ?
H21A C21 H21B 109.5 . . ?
O4 C21 H21C 109.5 . . ?
H21A C21 H21C 109.5 . . ?
H21B C21 H21C 109.5 . . ?
C22 O5 Fe 131.4(4) . . ?
C22 O5 H5A 109.5 . . ?
Fe O5 H5A 119.1 . . ?
O5 C22 H22A 109.5 . . ?
O5 C22 H22B 109.5 . . ?
H22A C22 H22B 109.5 . . ?
O5 C22 H22C 109.5 . . ?
H22A C22 H22C 109.5 . . ?
H22B C22 H22C 109.5 . . ?
N3 O6 Gd 96.9(3) . . ?
N3 O7 Gd 95.0(3) . . ?
O8 N3 O7 121.7(5) . . ?
O8 N3 O6 122.1(5) . . ?
O7 N3 O6 116.2(4) . . ?
N4 O9 Gd 98.3(3) . . ?
N4 O10 Gd 96.7(3) . . ?
O11 N4 O10 121.8(5) . . ?
O11 N4 O9 122.3(5) . . ?
O10 N4 O9 115.8(4) . . ?
N5 O12 Gd 96.2(3) . . ?
N5 O13 Gd 97.6(3) . . ?
O14 N5 O12 123.2(4) . . ?
O14 N5 O13 121.3(5) . . ?
O12 N5 O13 115.5(4) . . ?
C23 O15 H15A 109.5 . . ?
O15 C23 H23A 109.5 . . ?
O15 C23 H23B 109.5 . . ?
H23A C23 H23B 109.5 . . ?
O15 C23 H23C 109.5 . . ?
H23A C23 H23C 109.5 . . ?
H23B C23 H23C 109.5 . . ?
C24 O16 H16 109.5 . . ?
O16 C24 H24A 109.5 . . ?
O16 C24 H24B 109.5 . . ?
H24A C24 H24B 109.5 . . ?
O16 C24 H24C 109.5 . . ?
H24A C24 H24C 109.5 . . ?
H24B C24 H24C 109.5 . . ?

loop_
_geom_bond_atom_site_label_1
_geom_bond_atom_site_label_2
_geom_bond_distance
_geom_bond_site_symmetry_2
_geom_bond_publ_flag
Gd O2 2.328(3) . ?
Gd O1 2.348(3) . ?
Gd O6 2.464(4) . ?
Gd O13 2.475(4) . ?
Gd O7 2.508(4) . ?
Gd O12 2.508(4) . ?
Gd O9 2.527(4) . ?
Gd O3 2.529(3) . ?
Gd O4 2.534(4) . ?
Gd O10 2.572(4) . ?
Fe O2 2.019(3) . ?
Fe O1 2.027(3) . ?
Fe O5 2.055(4) . ?
Fe N1 2.069(4) . ?
Fe N2 2.082(3) . ?
O1 C1 1.332(6) . ?
C1 C6 1.393(6) . ?
C1 C2 1.412(7) . ?
C2 C3 1.374(8) . ?
C2 O3 1.386(6) . ?
C3 C4 1.363(11) . ?
C3 H3 0.9500 . ?
C4 C5 1.394(9) . ?
C4 H4 0.9500 . ?
C5 C6 1.400(7) . ?
C5 H5 0.9500 . ?
C6 C7 1.442(6) . ?
C7 N1 1.280(6) . ?
C7 H7 0.9500 . ?
O3 C20 1.453(5) . ?
C20 H20A 0.9800 . ?
C20 H20B 0.9800 . ?
C20 H20C 0.9800 . ?
N1 C8 1.475(6) . ?
C8 C9 1.523(7) . ?
C8 H8A 0.9900 . ?
C8 H8B 0.9900 . ?
C9 C19 1.507(8) . ?
C9 C10 1.535(7) . ?
C9 C18 1.537(7) . ?
C10 N2 1.468(6) . ?
C10 H10A 0.9900 . ?
C10 H10B 0.9900 . ?
C18 H18A 0.9800 . ?
C18 H18B 0.9800 . ?
C18 H18C 0.9800 . ?
C19 H19A 0.9800 . ?
C19 H19B 0.9800 . ?
C19 H19C 0.9800 . ?
O2 C11 1.334(6) . ?
C11 C16 1.389(7) . ?
C11 C12 1.391(6) . ?
C12 O4 1.370(6) . ?
C12 C13 1.391(7) . ?
C13 C14 1.374(9) . ?
C13 H13 0.9500 . ?
C14 C15 1.395(9) . ?
C14 H14 0.9500 . ?
C15 C16 1.417(7) . ?
C15 H15 0.9500 . ?
C16 C17 1.461(7) . ?
C17 N2 1.281(6) . ?
C17 H17 0.9500 . ?
O4 C21 1.440(6) . ?
C21 H21A 0.9800 . ?
C21 H21B 0.9800 . ?
C21 H21C 0.9800 . ?
O5 C22 1.414(7) . ?
O5 H5A 0.8400 . ?
C22 H22A 0.9800 . ?
C22 H22B 0.9800 . ?
C22 H22C 0.9800 . ?
O6 N3 1.269(6) . ?
O7 N3 1.264(6) . ?
N3 O8 1.211(6) . ?
O9 N4 1.263(6) . ?
O10 N4 1.243(6) . ?
N4 O11 1.211(6) . ?
O12 N5 1.260(6) . ?
O13 N5 1.268(6) . ?
N5 O14 1.192(6) . ?
O15 C23 1.374(8) . ?
O15 H15A 0.8400 . ?
C23 H23A 0.9800 . ?
C23 H23B 0.9800 . ?
C23 H23C 0.9800 . ?
O16 C24 1.417(8) . ?
O16 H16 0.8400 . ?
C24 H24A 0.9800 . ?
C24 H24B 0.9800 . ?
C24 H24C 0.9800 . ?

loop_
_geom_hbond_atom_site_label_D
_geom_hbond_atom_site_label_H
_geom_hbond_atom_site_label_A
_geom_hbond_distance_DH
_geom_hbond_distance_HA
_geom_hbond_distance_DA
_geom_hbond_angle_DHA
_geom_hbond_site_symmetry_A
O5 H5A O15 0.84 2.05 2.681(7) 131.4 .
O15 H15A O16 0.84 1.87 2.678(8) 162.0 .
O16 H16 O9 0.84 2.03 2.831(6) 159.0 4
